data_4077523
loop_
_publ_author_name
'Le Grognec, Erwan'
'Poli, Rinaldo'
'Richard, Philippe'

_publ_section_title
;
 Dialkyl(butadiene)cyclopentadienylmolybdenum(III) Complexes. Synthesis,
 Characterization, and Reactivity
;
_journal_issue 19
_journal_name_full Organometallics
_journal_page_first 3842
_journal_paper_doi 10.1021/om000329t
_journal_volume 19
_journal_year 2000
_chemical_formula_sum 'C11 H15 Br0.77 Cl0.23 Mo'
_chemical_formula_weight 312.85
_chemical_name_systematic
;
 ?
;
_space_group_IT_number 57
_symmetry_cell_setting orthorhombic
_symmetry_space_group_name_Hall '-P 2c 2b'
_symmetry_space_group_name_H-M 'P b c m'
_atom_sites_solution_hydrogens difmap
_atom_sites_solution_primary patterson
_atom_sites_solution_secondary difmap
_audit_creation_method SHELXL-97
_cell_angle_alpha 90.00
_cell_angle_beta 90.00
_cell_angle_gamma 90.00
_cell_formula_units_Z 8
_cell_length_a 8.7030(2)
_cell_length_b 19.5210(3)
_cell_length_c 12.4410(3)
_cell_measurement_temperature 293(2)
_cell_volume 2113.62(8)
_computing_cell_refinement 'Denzo (Otwinowski & Minor, 1997)'
_computing_data_collection collect
_computing_data_reduction 'Denzo and Scalepak (Otwinowski & Minor, 1997)''
_computing_molecular_graphics ORTEP3
_computing_structure_refinement 'SHELXL-97 (Sheldrick, 1997)'
_computing_structure_solution 'SHELXS-97 (Sheldrick, 1997)'
_diffrn_ambient_temperature 110(2)
_diffrn_measured_fraction_theta_full 0.996
_diffrn_measured_fraction_theta_max 0.996
_diffrn_measurement_device_type KappaCCD
_diffrn_measurement_method KappaCCD
_diffrn_radiation_monochromator graphite
_diffrn_radiation_source 'fine-focus sealed tube'
_diffrn_radiation_type MoK\a
_diffrn_radiation_wavelength 0.71073
_diffrn_reflns_av_R_equivalents 0.034
_diffrn_reflns_av_sigmaI/netI 0.0212
_diffrn_reflns_limit_h_max 13
_diffrn_reflns_limit_h_min -14
_diffrn_reflns_limit_k_max 31
_diffrn_reflns_limit_k_min -30
_diffrn_reflns_limit_l_max 19
_diffrn_reflns_limit_l_min -20
_diffrn_reflns_number 29175
_diffrn_reflns_theta_full 35.00
_diffrn_reflns_theta_max 35.00
_diffrn_reflns_theta_min 2.34
_exptl_absorpt_coefficient_mu 4.160
_exptl_absorpt_correction_type none
_exptl_crystal_colour green
_exptl_crystal_density_diffrn 1.966
_exptl_crystal_density_meas ?
_exptl_crystal_density_method 'not measured'
_exptl_crystal_description prism
_exptl_crystal_F_000 1231
_exptl_crystal_size_max 0.17
_exptl_crystal_size_mid 0.15
_exptl_crystal_size_min 0.12
_refine_diff_density_max 1.495
_refine_diff_density_min -1.143
_refine_diff_density_rms 0.118
_refine_ls_extinction_method none
_refine_ls_goodness_of_fit_ref 1.079
_refine_ls_hydrogen_treatment iso
_refine_ls_matrix_type full
_refine_ls_number_parameters 175
_refine_ls_number_reflns 4810
_refine_ls_number_restraints 0
_refine_ls_restrained_S_all 1.079
_refine_ls_R_factor_all 0.0368
_refine_ls_R_factor_gt 0.0290
_refine_ls_shift/su_max 0.002
_refine_ls_shift/su_mean 0.000
_refine_ls_structure_factor_coef Fsqd
_refine_ls_weighting_details 'calc w=1/[\s^2^(Fo^2^)+(0.0300P)^2^+2.3478P] where P=(Fo^2^+2Fc^2^)/3'
_refine_ls_weighting_scheme calc
_refine_ls_wR_factor_gt 0.0641
_refine_ls_wR_factor_ref 0.0671
_reflns_number_gt 4230
_reflns_number_total 4810
_reflns_threshold_expression >2sigma(I)
_cod_data_source_file om000329t.cif
_cod_data_source_block P24B
_cod_depositor_comments
;
The following automatic conversions were performed:

'_exptl_crystal_density_meas' value 'not measured' was changed to '?'
- the value is perceived as not measured.

Automatic conversion script
Id: cif_fix_values 3008 2015-01-20 13:52:24Z robertas 
;
_cod_original_sg_symbol_H-M Pbcm
_cod_database_code 4077523

loop_
_symmetry_equiv_pos_as_xyz
'x, y, z'
'-x, -y, z+1/2'
'x, -y+1/2, -z'
'-x, y+1/2, -z+1/2'
'-x, -y, -z'
'x, y, -z-1/2'
'-x, y-1/2, z'
'x, -y-1/2, z-1/2'

loop_
_atom_site_label
_atom_site_type_symbol
_atom_site_fract_x
_atom_site_fract_y
_atom_site_fract_z
_atom_site_U_iso_or_equiv
_atom_site_adp_type
_atom_site_occupancy
_atom_site_symmetry_multiplicity
_atom_site_calc_flag
_atom_site_refinement_flags
Br Br 0.75645(18) 0.53119(8) 0.38498(10) 0.01380(15) Uani 0.774(2) 1 d P
Cl Cl 0.7539(15) 0.5330(7) 0.3748(9) 0.0125(11) Uiso 0.226(2) 1 d P
Mo2 Mo 0.65392(2) 0.435418(9) 0.2500 0.01157(5) Uani 1 2 d S
Mo1 Mo 0.85695(2) 0.627456(10) 0.2500 0.01309(5) Uani 1 2 d S
C10 C 0.88595(19) 0.37836(8) 0.19362(14) 0.0161(3) Uani 1 1 d .
C7 C 0.62599(19) 0.68581(9) 0.19365(15) 0.0178(3) Uani 1 1 d .
C8 C 0.7649(2) 0.70744(10) 0.14064(18) 0.0225(3) Uani 1 1 d .
H8A H 0.769(3) 0.7008(13) 0.066(2) 0.029 Uiso 1 1 d .
H8B H 0.808(3) 0.7477(15) 0.159(2) 0.029 Uiso 1 1 d .
C1 C 1.0606(3) 0.69537(13) 0.2500 0.0221(5) Uani 1 2 d S
H1 H 1.053(4) 0.744(2) 0.2500 0.029 Uiso 1 2 d S
C11 C 0.7468(2) 0.35530(9) 0.14123(16) 0.0192(3) Uani 1 1 d .
H11A H 0.705(3) 0.3151(13) 0.162(2) 0.025 Uiso 1 1 d .
H11B H 0.744(3) 0.3617(13) 0.067(2) 0.025 Uiso 1 1 d .
C4 C 0.4314(3) 0.48907(14) 0.2500 0.0216(5) Uani 1 2 d S
H4 H 0.434(4) 0.5356(19) 0.2500 0.028 Uiso 1 2 d S
C12 C 1.0198(2) 0.40216(10) 0.12726(16) 0.0217(3) Uani 1 1 d .
H12A H 1.097(3) 0.4266(13) 0.168(2) 0.028 Uiso 1 1 d .
H12B H 0.981(3) 0.4295(13) 0.069(2) 0.028 Uiso 1 1 d .
H12C H 1.071(3) 0.3644(13) 0.098(2) 0.028 Uiso 1 1 d .
C5 C 0.4336(2) 0.44531(11) 0.15710(16) 0.0239(4) Uani 1 1 d .
H5 H 0.429(3) 0.4604(13) 0.082(2) 0.031 Uiso 1 1 d .
C9 C 0.4915(2) 0.66270(11) 0.12666(17) 0.0242(4) Uani 1 1 d .
H9A H 0.413(3) 0.6409(14) 0.166(2) 0.031 Uiso 1 1 d .
H9B H 0.525(3) 0.6331(13) 0.067(2) 0.031 Uiso 1 1 d .
H9C H 0.448(3) 0.6995(14) 0.090(2) 0.031 Uiso 1 1 d .
C6 C 0.4331(2) 0.37689(11) 0.19377(19) 0.0277(4) Uani 1 1 d .
H6 H 0.432(3) 0.3381(14) 0.149(2) 0.036 Uiso 1 1 d .
C2 C 1.0730(2) 0.65289(14) 0.15735(19) 0.0326(5) Uani 1 1 d .
H2 H 1.075(4) 0.6710(15) 0.085(3) 0.042 Uiso 1 1 d .
C3 C 1.0965(2) 0.58544(13) 0.1936(3) 0.0532(9) Uani 1 1 d .
H3 H 1.106(5) 0.5472(19) 0.148(3) 0.069 Uiso 1 1 d .

loop_
_atom_site_aniso_label
_atom_site_aniso_U_11
_atom_site_aniso_U_22
_atom_site_aniso_U_33
_atom_site_aniso_U_23
_atom_site_aniso_U_13
_atom_site_aniso_U_12
Br 0.01454(19) 0.0139(2) 0.0130(3) -0.0007(2) 0.0000(2) -0.00069(9)
Mo2 0.00885(8) 0.01194(9) 0.01391(8) 0.000 0.000 -0.00075(6)
Mo1 0.00976(8) 0.01046(9) 0.01906(9) 0.000 0.000 -0.00073(6)
C10 0.0132(6) 0.0128(6) 0.0223(8) -0.0016(5) 0.0014(6) 0.0021(5)
C7 0.0152(6) 0.0131(6) 0.0252(8) 0.0015(6) -0.0014(6) 0.0030(5)
C8 0.0198(8) 0.0178(8) 0.0301(9) 0.0069(7) 0.0034(7) 0.0009(6)
C1 0.0171(10) 0.0175(11) 0.0318(13) 0.000 0.000 -0.0053(9)
C11 0.0159(7) 0.0179(8) 0.0238(8) -0.0046(6) -0.0009(6) -0.0002(6)
C4 0.0104(9) 0.0202(11) 0.0342(14) 0.000 0.000 0.0021(8)
C12 0.0159(7) 0.0222(8) 0.0270(9) -0.0013(7) 0.0047(6) 0.0020(6)
C5 0.0133(7) 0.0349(10) 0.0235(8) 0.0030(7) -0.0056(6) -0.0058(7)
C9 0.0203(8) 0.0228(8) 0.0295(9) 0.0017(7) -0.0073(7) 0.0035(7)
C6 0.0132(7) 0.0268(9) 0.0431(12) -0.0107(8) 0.0004(7) -0.0065(6)
C2 0.0139(7) 0.0512(13) 0.0327(11) -0.0106(10) 0.0035(7) -0.0021(8)
C3 0.0107(7) 0.0326(11) 0.116(3) -0.0360(14) 0.0004(11) 0.0014(7)

loop_
_atom_type_symbol
_atom_type_description
_atom_type_scat_dispersion_real
_atom_type_scat_dispersion_imag
_atom_type_scat_source
C C 0.0033 0.0016 'International Tables Vol C Tables 4.2.6.8 and 6.1.1.4'
H H 0.0000 0.0000 'International Tables Vol C Tables 4.2.6.8 and 6.1.1.4'
Mo Mo -1.6832 0.6857 'International Tables Vol C Tables 4.2.6.8 and 6.1.1.4'
Br Br -0.2901 2.4595 'International Tables Vol C Tables 4.2.6.8 and 6.1.1.4'
Cl Cl 0.1484 0.1585 'International Tables Vol C Tables 4.2.6.8 and 6.1.1.4'

loop_
_geom_angle_atom_site_label_1
_geom_angle_atom_site_label_2
_geom_angle_atom_site_label_3
_geom_angle
_geom_angle_site_symmetry_1
_geom_angle_site_symmetry_3
Mo2 Br Mo1 101.95(4) . .
Mo1 Cl Mo2 106.3(4) . .
C4 Mo2 C11 130.95(6) . 6_556
C4 Mo2 C11 130.95(6) . .
C11 Mo2 C11 75.09(10) 6_556 .
C4 Mo2 C5 37.67(7) . .
C11 Mo2 C5 133.21(7) 6_556 .
C11 Mo2 C5 93.32(7) . .
C4 Mo2 C5 37.67(7) . 6_556
C11 Mo2 C5 93.32(7) 6_556 6_556
C11 Mo2 C5 133.21(7) . 6_556
C5 Mo2 C5 61.90(10) . 6_556
C4 Mo2 C6 60.68(8) . .
C11 Mo2 C6 97.89(8) 6_556 .
C11 Mo2 C6 76.89(7) . .
C5 Mo2 C6 35.74(8) . .
C5 Mo2 C6 59.70(7) 6_556 .
C4 Mo2 C6 60.68(8) . 6_556
C11 Mo2 C6 76.89(7) 6_556 6_556
C11 Mo2 C6 97.89(8) . 6_556
C5 Mo2 C6 59.70(7) . 6_556
C5 Mo2 C6 35.74(8) 6_556 6_556
C6 Mo2 C6 34.75(12) . 6_556
C4 Mo2 C10 163.08(4) . 6_556
C11 Mo2 C10 36.11(6) 6_556 6_556
C11 Mo2 C10 63.05(6) . 6_556
C5 Mo2 C10 154.72(7) . 6_556
C5 Mo2 C10 127.22(7) 6_556 6_556
C6 Mo2 C10 123.28(7) . 6_556
C6 Mo2 C10 112.02(6) 6_556 6_556
C4 Mo2 C10 163.08(4) . .
C11 Mo2 C10 63.05(6) 6_556 .
C11 Mo2 C10 36.11(6) . .
C5 Mo2 C10 127.22(7) . .
C5 Mo2 C10 154.72(7) 6_556 .
C6 Mo2 C10 112.02(6) . .
C6 Mo2 C10 123.28(7) 6_556 .
C10 Mo2 C10 33.84(9) 6_556 .
C4 Mo2 Cl 86.9(3) . .
C11 Mo2 Cl 91.7(3) 6_556 .
C11 Mo2 Cl 139.1(3) . .
C5 Mo2 Cl 121.9(3) . .
C5 Mo2 Cl 85.2(3) 6_556 .
C6 Mo2 Cl 143.9(3) . .
C6 Mo2 Cl 116.9(3) 6_556 .
C10 Mo2 Cl 83.4(3) 6_556 .
C10 Mo2 Cl 103.4(3) . .
C4 Mo2 Cl 86.9(3) . 6_556
C11 Mo2 Cl 139.1(3) 6_556 6_556
C11 Mo2 Cl 91.7(3) . 6_556
C5 Mo2 Cl 85.2(3) . 6_556
C5 Mo2 Cl 121.9(3) 6_556 6_556
C6 Mo2 Cl 116.9(3) . 6_556
C6 Mo2 Cl 143.9(3) 6_556 6_556
C10 Mo2 Cl 103.4(3) 6_556 6_556
C10 Mo2 Cl 83.4(3) . 6_556
Cl Mo2 Cl 73.1(5) . 6_556
C4 Mo2 Br 87.76(6) . .
C11 Mo2 Br 89.32(6) 6_556 .
C11 Mo2 Br 139.08(6) . .
C5 Mo2 Br 123.31(7) . .
C5 Mo2 Br 84.34(6) 6_556 .
C6 Mo2 Br 143.56(6) . .
C6 Mo2 Br 115.36(7) 6_556 .
C10 Mo2 Br 81.97(5) 6_556 .
C10 Mo2 Br 103.11(5) . .
Cl Mo2 Br 2.6(3) . .
Cl Mo2 Br 75.6(2) 6_556 .
C1 Mo1 C8 82.41(8) . 6_556
C1 Mo1 C8 82.41(8) . .
C8 Mo1 C8 75.57(11) 6_556 .
C1 Mo1 C2 37.10(7) . 6_556
C8 Mo1 C2 80.41(8) 6_556 6_556
C8 Mo1 C2 117.27(8) . 6_556
C1 Mo1 C2 37.10(7) . .
C8 Mo1 C2 117.27(8) 6_556 .
C8 Mo1 C2 80.41(8) . .
C2 Mo1 C2 61.31(12) 6_556 .
C1 Mo1 C3 59.87(9) . 6_556
C8 Mo1 C3 112.53(10) 6_556 6_556
C8 Mo1 C3 138.52(8) . 6_556
C2 Mo1 C3 35.49(10) 6_556 6_556
C2 Mo1 C3 59.36(10) . 6_556
C1 Mo1 C3 59.87(9) . .
C8 Mo1 C3 138.52(8) 6_556 .
C8 Mo1 C3 112.53(10) . .
C2 Mo1 C3 59.36(10) 6_556 .
C2 Mo1 C3 35.49(10) . .
C3 Mo1 C3 34.77(18) 6_556 .
C1 Mo1 C7 112.59(8) . .
C8 Mo1 C7 62.98(7) 6_556 .
C8 Mo1 C7 35.90(6) . .
C2 Mo1 C7 137.46(8) 6_556 .
C2 Mo1 C7 116.15(8) . .
C3 Mo1 C7 172.27(8) 6_556 .
C3 Mo1 C7 144.83(10) . .
C1 Mo1 C7 112.59(8) . 6_556
C8 Mo1 C7 35.90(6) 6_556 6_556
C8 Mo1 C7 62.98(7) . 6_556
C2 Mo1 C7 116.15(8) 6_556 6_556
C2 Mo1 C7 137.46(8) . 6_556
C3 Mo1 C7 144.83(10) 6_556 6_556
C3 Mo1 C7 172.27(8) . 6_556
C7 Mo1 C7 33.76(9) . 6_556
C1 Mo1 Cl 135.1(3) . 6_556
C8 Mo1 Cl 138.4(3) 6_556 6_556
C8 Mo1 Cl 90.5(3) . 6_556
C2 Mo1 Cl 139.1(3) 6_556 6_556
C2 Mo1 Cl 98.0(3) . 6_556
C3 Mo1 Cl 103.9(3) 6_556 6_556
C3 Mo1 Cl 83.0(3) . 6_556
C7 Mo1 Cl 82.7(3) . 6_556
C7 Mo1 Cl 102.9(3) 6_556 6_556
C1 Mo1 Cl 135.1(3) . .
C8 Mo1 Cl 90.5(3) 6_556 .
C8 Mo1 Cl 138.4(3) . .
C2 Mo1 Cl 98.0(3) 6_556 .
C2 Mo1 Cl 139.1(3) . .
C3 Mo1 Cl 83.0(3) 6_556 .
C3 Mo1 Cl 103.9(3) . .
C7 Mo1 Cl 102.9(3) . .
C7 Mo1 Cl 82.7(3) 6_556 .
Cl Mo1 Cl 74.3(6) 6_556 .
C1 Mo1 Br 133.19(5) . 6_556
C8 Mo1 Br 139.70(6) 6_556 6_556
C8 Mo1 Br 89.50(7) . 6_556
C2 Mo1 Br 138.45(8) 6_556 6_556
C2 Mo1 Br 96.11(7) . 6_556
C3 Mo1 Br 103.48(9) 6_556 6_556
C3 Mo1 Br 81.78(7) . 6_556
C7 Mo1 Br 82.92(6) . 6_556
C7 Mo1 Br 104.02(5) 6_556 6_556
Cl Mo1 Br 2.0(3) 6_556 6_556
Cl Mo1 Br 76.2(3) . 6_556
C10 C10 C11 116.77(11) 6_556 .
C10 C10 C12 123.35(10) 6_556 .
C11 C10 C12 119.86(17) . .
C10 C10 Mo2 73.08(4) 6_556 .
C11 C10 Mo2 64.78(9) . .
C12 C10 Mo2 131.83(12) . .
C7 C7 C8 117.25(12) 6_556 .
C7 C7 C9 123.61(11) 6_556 .
C8 C7 C9 119.11(18) . .
C7 C7 Mo1 73.12(4) 6_556 .
C8 C7 Mo1 64.70(10) . .
C9 C7 Mo1 131.78(12) . .
C7 C8 Mo1 79.41(11) . .
C2 C1 C2 108.1(3) . 6_556
C2 C1 Mo1 73.25(13) . .
C2 C1 Mo1 73.25(13) 6_556 .
C10 C11 Mo2 79.11(10) . .
C5 C4 C5 107.1(2) 6_556 .
C5 C4 Mo2 72.88(12) 6_556 .
C5 C4 Mo2 72.88(12) . .
C6 C5 C4 107.61(18) . .
C6 C5 Mo2 75.81(11) . .
C4 C5 Mo2 69.44(12) . .
C6 C6 C5 108.85(12) 6_556 .
C6 C6 Mo2 72.62(6) 6_556 .
C5 C6 Mo2 68.45(10) . .
C3 C2 C1 107.2(2) . .
C3 C2 Mo1 75.62(14) . .
C1 C2 Mo1 69.65(13) . .
C3 C3 C2 108.72(17) 6_556 .
C3 C3 Mo1 72.62(9) 6_556 .
C2 C3 Mo1 68.89(12) . .

loop_
_geom_bond_atom_site_label_1
_geom_bond_atom_site_label_2
_geom_bond_distance
_geom_bond_site_symmetry_2
Br Mo2 2.6667(15) .
Br Mo1 2.6677(15) .
Cl Mo1 2.572(13) .
Cl Mo2 2.607(13) .
Mo2 C4 2.202(2) .
Mo2 C11 2.2206(18) 6_556
Mo2 C11 2.2206(18) .
Mo2 C5 2.2473(18) .
Mo2 C5 2.2473(18) 6_556
Mo2 C6 2.3426(18) .
Mo2 C6 2.3426(18) 6_556
Mo2 C10 2.4105(16) 6_556
Mo2 C10 2.4105(16) .
Mo2 Cl 2.607(13) 6_556
Mo1 C1 2.214(3) .
Mo1 C8 2.2206(19) 6_556
Mo1 C8 2.2206(19) .
Mo1 C2 2.261(2) 6_556
Mo1 C2 2.261(2) .
Mo1 C3 2.347(2) 6_556
Mo1 C3 2.347(2) .
Mo1 C7 2.4144(16) .
Mo1 C7 2.4144(16) 6_556
Mo1 Cl 2.572(13) 6_556
Mo1 Br 2.6677(15) 6_556
C10 C10 1.403(4) 6_556
C10 C11 1.447(2) .
C10 C12 1.502(2) .
C7 C7 1.402(4) 6_556
C7 C8 1.440(3) .
C7 C9 1.506(3) .
C1 C2 1.424(3) .
C1 C2 1.424(3) 6_556
C4 C5 1.437(3) 6_556
C4 C5 1.437(3) .
C5 C6 1.411(3) .
C6 C6 1.399(5) 6_556
C2 C3 1.407(4) .
C3 C3 1.403(7) 6_556
